data_9011196
loop_
_publ_author_name
'Nakai, I.'
'Nagashima, K.'
'Koto, K.'
'Morimoto, N.'

_publ_section_title
;Crystal structure of oxide-chalcogenide. I.The crystal stucture of sarabauite
 CaSb10O10S6 Locality: Sarabau mine, Sarawak, Malaysia
;
_journal_name_full 'Acta Crystallographica, Section B'
_journal_page_first 3569
_journal_page_last 3572
_journal_paper_doi 10.1107/S0567740878011619
_journal_volume 34
_journal_year 1978
_chemical_compound_source 'Sarabau mine, Sarawak, Malaysia'
_chemical_formula_sum 'Ca O10 S6 Sb10'
_chemical_name_mineral Sarabauite
_space_group_IT_number 15
_symmetry_space_group_name_Hall '-C 2yc'
_symmetry_space_group_name_H-M 'C 1 2/c 1'
_cell_angle_alpha 90
_cell_angle_beta 117.58
_cell_angle_gamma 90
_cell_length_a 25.37
_cell_length_b 5.654
_cell_length_c 16.87
_cell_formula_units_Z 4
_cell_volume 2144.885
_database_code_amcsd 0009650
_exptl_crystal_density_diffrn 4.986
_cod_original_formula_sum 'Ca Sb10 O10 S6'
_cod_database_code 9011196

loop_
_space_group_symop_operation_xyz
x,y,z
1/2+x,1/2+y,z
x,-y,1/2+z
1/2+x,1/2-y,1/2+z
-x,y,1/2-z
1/2-x,1/2+y,1/2-z
-x,-y,-z
1/2-x,1/2-y,-z

loop_
_atom_site_aniso_label
_atom_site_aniso_U_11
_atom_site_aniso_U_22
_atom_site_aniso_U_33
_atom_site_aniso_U_12
_atom_site_aniso_U_13
_atom_site_aniso_U_23
Ca 0.01306 0.00372 0.01416 0.00000 0.00767 0.00000
Sb1 0.01614 0.00541 0.01178 -0.00129 0.00920 -0.00274
Sb2 0.01819 0.00912 0.01246 0.00142 0.01039 -0.00167
Sb3 0.01383 0.00512 0.01223 0.00129 0.00818 -0.00034
Sb4 0.01640 0.00766 0.01574 -0.00161 0.00954 -0.00103
Sb5 0.02101 0.01420 0.02753 0.00187 0.01601 -0.00296
O1 0.02408 0.01166 0.01574 0.00966 0.00715 -0.00043
O2 0.01998 0.00648 0.01597 -0.00232 0.00886 0.00385
O5 0.01306 0.01377 0.01982 -0.00206 0.01226 0.00000
S1 0.01870 0.00988 0.01869 0.00052 0.00528 0.00300
S2 0.02049 0.01636 0.01574 -0.00296 0.01175 0.00236
S3 0.05021 0.04146 0.05324 0.02686 0.04259 0.01872

loop_
_atom_site_label
_atom_site_fract_x
_atom_site_fract_y
_atom_site_fract_z
_atom_site_U_iso_or_equiv
Ca 0.00000 0.44690 0.25000 0.01127
Sb1 0.45169 0.49080 0.08811 0.01178
Sb2 0.06051 0.43970 0.08433 0.01368
Sb3 0.40195 0.39040 0.24784 0.01115
Sb4 0.16446 0.38590 0.45181 0.01431
Sb5 0.22746 0.10100 0.13422 0.02216
O1 0.02416 0.32940 0.48238 0.01938
O2 0.08414 0.25010 0.37423 0.01570
O3 0.45493 0.14690 0.33428 0.01558
O4 0.43880 0.27960 0.17364 0.01469
O5 0.03093 0.11500 0.17919 0.01608
S1 0.29545 0.47990 0.02610 0.01811
S2 0.17228 0.42820 0.31099 0.01849
S3 0.32441 0.26270 0.35632 0.04927

loop_
_cod_related_entry_id
_cod_related_entry_database
_cod_related_entry_code
1 AMCSD 0009650
